data_4303341
loop_
_publ_author_name
'Albina I. Orlova'
'Valeriy Yu.Volgutov'
'Germ\'an R. Castro'
'Santiago Garc\'ia-Granda'
'Sergei A. Khainakov'
'Jos\'e R. Garc\'ia'

_publ_section_title
;
Synthesis and Crystal Structure of NZP-Type Thorium-Zirconium Phosphate
;
_journal_name_full 'Inorganic Chemistry'
_journal_page_first 9046
_journal_page_last 9047
_journal_paper_doi 10.1021/ic9013812
_journal_volume 48
_journal_year 2009
_chemical_formula_moiety 'O72 P18 Th1.50 Zr12'
_chemical_formula_sum 'O72 P18 Th1.5 Zr12'
_chemical_formula_weight 3152.16
_chemical_name_systematic
;
 ?
;
_space_group_IT_number 165
_symmetry_cell_setting trigonal
_symmetry_Int_Tables_number 165
_symmetry_space_group_name_Hall '-P 3 2"c'
_symmetry_space_group_name_H-M 'P -3 c 1'
_audit_creation_date 2008-06-11T10:53
_audit_creation_method 'from EXP file using GSAS2CIF'
_cell_angle_alpha 90.0
_cell_angle_beta 90.0
_cell_angle_gamma 120.0
_cell_formula_units_Z 1
_cell_length_a 8.7311(4)
_cell_length_b 8.7311
_cell_length_c 23.3090(17)
_cell_measurement_temperature 298(2)
_cell_measurement_theta_max 60.0
_cell_measurement_theta_min 3
_cell_volume 1538.84(13)
_computing_structure_refinement GSAS
_diffrn_ambient_temperature 298(2)
_diffrn_measured_fraction_theta_max 30.01
_diffrn_radiation_polarisn_ratio 1.0
_diffrn_radiation_probe x-ray
_diffrn_radiation_type synchrotron
_diffrn_radiation_wavelength 0.82456(6)
_diffrn_reflns_limit_h_max 10
_diffrn_reflns_limit_h_min 0
_diffrn_reflns_limit_k_max 10
_diffrn_reflns_limit_k_min 0
_diffrn_reflns_limit_l_max 28
_diffrn_reflns_limit_l_min -28
_diffrn_reflns_number 974
_diffrn_reflns_theta_max 30.009
_diffrn_reflns_theta_min 2.027
_exptl_absorpt_correction_type none
_exptl_crystal_density_diffrn 3.401
_exptl_crystal_density_method 'not measured'
_exptl_crystal_F_000 1461.0
_refine_ls_goodness_of_fit_all 1.87
_refine_ls_matrix_type full
_refine_ls_number_parameters 42
_refine_ls_number_restraints 26
_refine_ls_shift/su_max 0.03
_refine_ls_shift/su_mean 0.01
_reflns_d_resolution_high 0.824
_reflns_d_resolution_low 11.654
_reflns_limit_h_max 10
_reflns_limit_h_min 0
_reflns_limit_k_max 10
_reflns_limit_k_min 0
_reflns_limit_l_max 28
_reflns_limit_l_min -28
_reflns_number_total 974
_cod_data_source_file ic9013812_si_002.cif
_cod_data_source_block Th-NZP_publ
_cod_depositor_comments
;
The following automatic conversions were performed:
'_geom_bond_publ_flag' value 'N' changed to 'n' according to
'/home/saulius/struct/CIF-dictionaries/cif_core.dic' dictionary named
'cif_core.dic' version 2.4.1 from 2010-06-29 (54
times).

'_geom_angle_publ_flag' value 'N' changed to 'n' according to
'/home/saulius/struct/CIF-dictionaries/cif_core.dic' dictionary named
'cif_core.dic' version 2.4.1 from 2010-06-29 (80 times).

Automatic conversion script
Id: cif_fix_enum 1527 2010-12-29 10:47:43Z saulius 
;
_cod_original_cell_volume 1538.84(12)
_cod_original_formula_sum 'O72 P18 Th1.50 Zr12'
_cod_database_code 4303341
_exptl_absorpt_factor_mur 2.581
_data_diffrn_reflns_theta_min 2.027
_data_diffrn_reflns_theta_max 30.009
_meas_2theta_range_min 3.0
_meas_2theta_range_max 60.02

loop_
_symmetry_equiv_pos_site_id
_symmetry_equiv_pos_as_xyz
1 +x,+y,+z
2 -y,x-y,+z
3 y-x,-x,+z
4 y-x,+y,+z+1/2
5 -y,-x,+z+1/2
6 +x,x-y,+z+1/2
-1 -x,-y,-z
-2 +y,y-x,-z
-3 x-y,+x,-z
-4 x-y,-y,-z+1/2
-5 +y,+x,-z+1/2
-6 -x,y-x,-z+1/2

loop_
_atom_site_type_symbol
_atom_site_label
_atom_site_fract_x
_atom_site_fract_y
_atom_site_fract_z
_atom_site_occupancy
_atom_site_thermal_displace_type
_atom_site_U_iso_or_equiv
_atom_site_symmetry_multiplicity
Th Th1 0.0 0.0 0.0 0.75 Uiso 0.308(8) 2
Zr Zr1 0.0 0.0 0.1489(4) 1.0 Uiso 0.086(5) 4
Zr Zr2 0.6667 0.3333 0.4748(5) 1.0 Uiso 0.081(4) 4
Zr Zr3 0.3333 0.6667 0.8170(4) 1.0 Uiso 0.0208(12) 4
P P1 0.2913(22) 0.0 0.25 1.0 Uiso 0.080(10) 6
P P2 0.9637(13) 0.3518(15) 0.5787(6) 1.0 Uiso 0.0288(35) 12
O O1 0.1626(26) -0.025(4) 0.2008(8) 1.0 Uiso 0.088(4) 12
O O2 0.8380(20) 0.2726(21) 0.5272(7) 1.0 Uiso 0.088(4) 12
O O3 0.4991(29) 0.628(4) 0.8681(7) 1.0 Uiso 0.088(4) 12
O O4 0.2285(17) 0.1679(17) 0.0830(7) 1.0 Uiso 0.088(4) 12
O O5 0.8422(18) 0.5036(25) 0.4285(10) 1.0 Uiso 0.088(4) 12
O O6 0.5413(15) 0.8301(18) 0.7684(7) 1.0 Uiso 0.088(4) 12

loop_
_atom_type_symbol
_atom_type_number_in_cell
_atom_type_scat_dispersion_real
_atom_type_scat_dispersion_imag
_atom_type_scat_Cromer_Mann_a1
_atom_type_scat_Cromer_Mann_a2
_atom_type_scat_Cromer_Mann_a3
_atom_type_scat_Cromer_Mann_a4
_atom_type_scat_Cromer_Mann_b1
_atom_type_scat_Cromer_Mann_b2
_atom_type_scat_Cromer_Mann_b3
_atom_type_scat_Cromer_Mann_b4
_atom_type_scat_Cromer_Mann_c
_atom_type_scat_source
Th 1.5 0.000 0.000 35.1007 0.55505 22.4418 3.24498 9.78554 13.4661 5.29444 23.9533 13.3760 International_Tables_Vol_C
Zr 12.0 0.000 0.000 18.1668 1.21480 10.0562 10.1483 1.01118 21.6054 -2.6479 -0.1028 9.41454 International_Tables_Vol_C
P 18.0 0.000 0.000 6.43450 1.90670 4.17910 27.1570 1.78000 0.52600 1.49080 68.1645 1.11490 International_Tables_Vol_C
O 72.0 0.000 0.000 3.76936 15.0797 2.53342 6.30430 1.91579 40.3445 1.55094 0.31291 0.22789 International_Tables_Vol_C

loop_
_geom_angle_atom_site_label_1
_geom_angle_atom_site_label_2
_geom_angle_atom_site_label_3
_geom_angle
_geom_angle_site_symmetry_1
_geom_angle_site_symmetry_2
_geom_angle_site_symmetry_3
_geom_angle_publ_flag
O4 Th1 O4 72.1(5) 1_555 . 2_555 n
O4 Th1 O4 72.1(5) 1_555 . 3_555 n
O4 Th1 O4 179.972 1_555 . -1_555 n
O4 Th1 O4 107.9(5) 1_555 . -2_555 n
O4 Th1 O4 107.9(5) 1_555 . -3_555 n
O4 Th1 O4 72.1(5) 2_555 . 3_555 n
O4 Th1 O4 107.9(5) 2_555 . -1_555 n
O4 Th1 O4 179.972 2_555 . -2_555 n
O4 Th1 O4 107.9(5) 2_555 . -3_555 n
O4 Th1 O4 107.9(5) 3_555 . -1_555 n
O4 Th1 O4 107.9(5) 3_555 . -2_555 n
O4 Th1 O4 180.0 3_555 . -3_555 n
O4 Th1 O4 72.1(5) -1_555 . -2_555 n
O4 Th1 O4 72.1(5) -1_555 . -3_555 n
O4 Th1 O4 72.1(5) -2_555 . -3_555 n
O1 Zr1 O1 85.9(10) 1_555 . 2_555 n
O1 Zr1 O1 85.9(10) 1_555 . 3_555 n
O1 Zr1 O4 92.1(8) 1_555 . 1_555 n
O1 Zr1 O4 173.5(9) 1_555 . 2_555 n
O1 Zr1 O4 100.1(8) 1_555 . 3_555 n
O1 Zr1 O1 85.9(10) 2_555 . 3_555 n
O1 Zr1 O4 100.1(8) 2_555 . 1_555 n
O1 Zr1 O4 92.1(8) 2_555 . 2_555 n
O1 Zr1 O4 173.5(9) 2_555 . 3_555 n
O1 Zr1 O4 173.5(9) 3_555 . 1_555 n
O1 Zr1 O4 100.1(8) 3_555 . 2_555 n
O1 Zr1 O4 92.1(8) 3_555 . 3_555 n
O4 Zr1 O4 82.2(5) 1_555 . 2_555 n
O4 Zr1 O4 82.2(5) 1_555 . 3_555 n
O4 Zr1 O4 82.2(5) 2_555 . 3_555 n
O2 Zr2 O2 92.0(6) 1_555 . 2_655 n
O2 Zr2 O2 92.0(6) 1_555 . 3_665 n
O2 Zr2 O5 97.4(8) 1_555 . 1_555 n
O2 Zr2 O5 169.1(8) 1_555 . 2_655 n
O2 Zr2 O5 82.1(7) 1_555 . 3_665 n
O2 Zr2 O2 92.0(6) 2_655 . 3_665 n
O2 Zr2 O5 82.1(7) 2_655 . 1_555 n
O2 Zr2 O5 97.3(8) 2_655 . 2_655 n
O2 Zr2 O5 169.1(8) 2_655 . 3_665 n
O2 Zr2 O5 169.1(8) 3_665 . 1_555 n
O2 Zr2 O5 82.1(7) 3_665 . 2_655 n
O2 Zr2 O5 97.4(8) 3_665 . 3_665 n
O5 Zr2 O5 89.5(10) 1_555 . 2_655 n
O5 Zr2 O5 89.6(10) 1_555 . 3_665 n
O5 Zr2 O5 89.5(10) 2_655 . 3_665 n
O3 Zr3 O3 89.0(9) 1_555 . 2_665 n
O3 Zr3 O3 89.0(9) 1_555 . 3_565 n
O3 Zr3 O6 89.0(8) 1_555 . 1_555 n
O3 Zr3 O6 178.0(9) 1_555 . 2_665 n
O3 Zr3 O6 90.7(8) 1_555 . 3_565 n
O3 Zr3 O3 89.0(9) 2_665 . 3_565 n
O3 Zr3 O6 90.7(8) 2_665 . 1_555 n
O3 Zr3 O6 89.0(8) 2_665 . 2_665 n
O3 Zr3 O6 178.0(9) 2_665 . 3_565 n
O3 Zr3 O6 178.0(9) 3_565 . 1_555 n
O3 Zr3 O6 90.7(8) 3_565 . 2_665 n
O3 Zr3 O6 89.0(8) 3_565 . 3_565 n
O6 Zr3 O6 91.3(7) 1_555 . 2_665 n
O6 Zr3 O6 91.3(7) 1_555 . 3_565 n
O6 Zr3 O6 91.3(7) 2_665 . 3_565 n
O1 P1 O1 97.8(20) 1_555 . -4_556 n
O1 P1 O6 114.4(12) 1_555 . 4_544 n
O1 P1 O6 101.7(11) 1_555 . -1_666 n
O1 P1 O6 101.7(11) -4_556 . 4_544 n
O1 P1 O6 114.4(12) -4_556 . -1_666 n
O6 P1 O6 124.1(20) 4_544 . -1_666 n
O2 P2 O3 112.5(12) 1_555 . -4_667 n
O2 P2 O4 83.4(12) 1_555 . 4_655 n
O2 P2 O5 122.1(16) 1_555 . -1_766 n
O3 P2 O4 105.4(16) -4_667 . 4_655 n
O3 P2 O5 114.9(17) -4_667 . -1_766 n
O4 P2 O5 113.0(12) 4_655 . -1_766 n
Zr1 O1 P1 163.8(17) 1_555 . 1_555 n
Zr2 O2 P2 138.3(11) 1_555 . 1_555 n
Zr3 O3 P2 157.4(17) 1_555 . -4_567 n
Th1 O4 Zr1 87.8(4) 1_555 . 1_555 n
Th1 O4 P2 125.5(12) 1_555 . 4_654 n
Zr1 O4 P2 138.3(11) 1_555 . 4_654 n
Zr2 O5 P2 148.4(17) 1_555 . -1_766 n
Zr3 O6 P1 158.7(11) 1_555 . 4_665 n

loop_
_geom_bond_atom_site_label_1
_geom_bond_atom_site_label_2
_geom_bond_distance
_geom_bond_site_symmetry_1
_geom_bond_site_symmetry_2
_geom_bond_publ_flag
Th1 Zr1 3.470(9) . 1_555 n
Th1 Zr1 3.470(9) . -1_555 n
Th1 O4 2.636(15) . 1_555 n
Th1 O4 2.636(15) . 2_555 n
Th1 O4 2.636(15) . 3_555 n
Th1 O4 2.636(15) . -1_555 n
Th1 O4 2.636(15) . -2_555 n
Th1 O4 2.636(15) . -3_555 n
Zr1 Th1 3.470(9) . 1_555 n
Zr1 O1 1.96(3) . 1_555 n
Zr1 O1 1.96(3) . 2_555 n
Zr1 O1 1.96(3) . 3_555 n
Zr1 O4 2.358(13) . 1_555 n
Zr1 O4 2.358(13) . 2_555 n
Zr1 O4 2.358(13) . 3_555 n
Zr2 P2 3.265(11) . -1_766 n
Zr2 P2 3.265(11) . -2_566 n
Zr2 P2 3.264(11) . -3_546 n
Zr2 O2 2.191(14) . 1_555 n
Zr2 O2 2.191(14) . 2_655 n
Zr2 O2 2.191(14) . 3_665 n
Zr2 O5 1.857(16) . 1_555 n
Zr2 O5 1.857(16) . 2_655 n
Zr2 O5 1.856(16) . 3_665 n
Zr3 O3 2.03(3) . 1_555 n
Zr3 O3 2.03(3) . 2_665 n
Zr3 O3 2.03(3) . 3_565 n
Zr3 O6 2.006(10) . 1_555 n
Zr3 O6 2.005(10) . 2_665 n
Zr3 O6 2.006(10) . 3_565 n
P1 O1 1.54(3) . 1_555 n
P1 O1 1.54(3) . -4_555 n
P1 O6 1.535(18) . 4_544 n
P1 O6 1.535(18) . -1_666 n
P2 Zr2 3.265(11) . -1_766 n
P2 O2 1.54(2) . 1_555 n
P2 O3 1.537(8) . -4_666 n
P2 O4 1.514(19) . 4_655 n
P2 O5 1.535(7) . -1_766 n
O1 Zr1 1.96(3) . 1_555 n
O1 P1 1.54(3) . 1_555 n
O2 Zr2 2.191(14) . 1_555 n
O2 P2 1.54(2) . 1_555 n
O2 O4 2.031(23) . 4_655 n
O3 Zr3 2.03(3) . 1_555 n
O3 P2 1.537(8) . -4_566 n
O4 Th1 2.636(15) . 1_555 n
O4 Zr1 2.358(13) . 1_555 n
O4 P2 1.514(19) . 4_654 n
O4 O2 2.031(23) . 4_654 n
O5 Zr2 1.857(16) . 1_555 n
O5 P2 1.535(7) . -1_766 n
O6 Zr3 2.006(10) . 1_555 n
O6 P1 1.535(16) . 4_665 n
